data_7049912
loop_
_publ_author_name
'Qian, Jun'
'Yoshikawa, Hirofumi'
'Hu, jingchun'
'Humphrey, Mark G.'
'Zhang, Jinfang'
'Awaga, Kunio'
'Zhang, Chi'

_publ_section_title
;
 Auxiliary ligand-induced structural diversities of
 octacyanometalate-based heterobimetallic coordination polymers towards
 diverse magnetic properties
;
_journal_name_full 'Dalton Transactions'
_journal_paper_doi 10.1039/C9DT00654K
_journal_year 2019
_chemical_formula_sum 'C48 H32 Co2 N24 W'
_chemical_formula_weight 1246.69
_chemical_name_systematic
; 
 ? 
;
_chemical_properties_physical Moisture-sensitive
_space_group_IT_number 141
_symmetry_cell_setting tetragonal
_symmetry_space_group_name_Hall '-I 4bd 2'
_symmetry_space_group_name_H-M 'I 41/a m d :2'
_atom_sites_solution_hydrogens geom
_atom_sites_solution_primary direct
_atom_sites_solution_secondary difmap
_audit_creation_method SHELXL-97
_audit_update_record
;
2015-11-27 deposited with the CCDC.    2019-04-30 downloaded from the CCDC.
;
_cell_angle_alpha 90.00
_cell_angle_beta 90.00
_cell_angle_gamma 90.00
_cell_formula_units_Z 4
_cell_length_a 20.048(3)
_cell_length_b 20.048(3)
_cell_length_c 14.995(3)
_cell_measurement_reflns_used 1853
_cell_measurement_temperature 293(2)
_cell_measurement_theta_max 15.2
_cell_measurement_theta_min 3.3
_cell_volume 6026.8(18)
_computing_cell_refinement 'CrystalClear (Rigaku Corp., 2000)'
_computing_data_collection 'CrystalClear (Rigaku Corp., 2000)'
_computing_data_reduction 'CrystalClear (Rigaku Corp., 2000)'
_computing_molecular_graphics SHELXTL
_computing_publication_material SHELXTL
_computing_structure_refinement 'SHELXL-97 (Sheldrick, 1997)'
_computing_structure_solution 'SHELXS-97 (Sheldrick, 1990)'
_diffrn_ambient_temperature 293(2)
_diffrn_measured_fraction_theta_full 0.960
_diffrn_measured_fraction_theta_max 0.960
_diffrn_measurement_device_type 'CCD area detector'
_diffrn_measurement_method 'phi and omega scans'
_diffrn_radiation_monochromator graphite
_diffrn_radiation_source 'fine-focus sealed tube'
_diffrn_radiation_type MoK\a
_diffrn_radiation_wavelength 0.71073
_diffrn_reflns_av_R_equivalents 0.0758
_diffrn_reflns_av_sigmaI/netI 0.0638
_diffrn_reflns_limit_h_max 23
_diffrn_reflns_limit_h_min -15
_diffrn_reflns_limit_k_max 20
_diffrn_reflns_limit_k_min -21
_diffrn_reflns_limit_l_max 17
_diffrn_reflns_limit_l_min -15
_diffrn_reflns_number 7029
_diffrn_reflns_theta_full 25.00
_diffrn_reflns_theta_max 25.00
_diffrn_reflns_theta_min 2.87
_exptl_absorpt_coefficient_mu 2.500
_exptl_absorpt_correction_T_max 0.670
_exptl_absorpt_correction_T_min 0.613
_exptl_absorpt_correction_type multi-scan
_exptl_absorpt_process_details 'SADABS(Bruker, 2002)'
_exptl_crystal_colour red
_exptl_crystal_density_diffrn 1.374
_exptl_crystal_density_method 'not measured'
_exptl_crystal_description block
_exptl_crystal_F_000 2464
_exptl_crystal_preparation 'Magnetic properties'
_exptl_crystal_recrystallization_method 'Re-crystallisation from solvent: '
_exptl_crystal_size_max 0.20
_exptl_crystal_size_mid 0.18
_exptl_crystal_size_min 0.16
_platon_squeeze_details ' ?'
_refine_diff_density_max 1.232
_refine_diff_density_min -0.645
_refine_diff_density_rms 0.163
_refine_ls_extinction_coef 0.0031(2)
_refine_ls_extinction_expression Fc^*^=kFc[1+0.001xFc^2^\l^3^/sin(2\q)]^-1/4^
_refine_ls_extinction_method SHELXL
_refine_ls_goodness_of_fit_ref 1.260
_refine_ls_hydrogen_treatment mixed
_refine_ls_matrix_type full
_refine_ls_number_parameters 96
_refine_ls_number_reflns 1357
_refine_ls_number_restraints 137
_refine_ls_restrained_S_all 1.206
_refine_ls_R_factor_all 0.1059
_refine_ls_R_factor_gt 0.0981
_refine_ls_shift/su_max 0.044
_refine_ls_shift/su_mean 0.006
_refine_ls_structure_factor_coef Fsqd
_refine_ls_weighting_details 'calc w=1/[\s^2^(Fo^2^)+(0.1313P)^2^+31.0692P] where P=(Fo^2^+2Fc^2^)/3'
_refine_ls_weighting_scheme calc
_refine_ls_wR_factor_gt 0.2504
_refine_ls_wR_factor_ref 0.2570
_reflns_number_gt 1262
_reflns_number_total 1357
_reflns_threshold_expression >2sigma(I)
_cod_data_source_file c9dt00654k2.cif
_cod_data_source_block x-final
_cod_original_sg_symbol_H-M 'I 41/a m d'
_cod_database_code 7049912

loop_
_symmetry_equiv_pos_as_xyz
'x, y, z'
'-y+1/4, x+3/4, z+1/4'
'-x+1/2, -y, z+1/2'
'y+1/4, -x+1/4, z+3/4'
'x, -y, -z'
'y+1/4, x+3/4, -z+1/4'
'-x+1/2, y, -z+1/2'
'-y+1/4, -x+1/4, -z+3/4'
'x+1/2, y+1/2, z+1/2'
'-y+3/4, x+5/4, z+3/4'
'-x+1, -y+1/2, z+1'
'y+3/4, -x+3/4, z+5/4'
'x+1/2, -y+1/2, -z+1/2'
'y+3/4, x+5/4, -z+3/4'
'-x+1, y+1/2, -z+1'
'-y+3/4, -x+3/4, -z+5/4'
'-x, -y, -z'
'y-1/4, -x-3/4, -z-1/4'
'x-1/2, y, -z-1/2'
'-y-1/4, x-1/4, -z-3/4'
'-x, y, z'
'-y-1/4, -x-3/4, z-1/4'
'x-1/2, -y, z-1/2'
'y-1/4, x-1/4, z-3/4'
'-x+1/2, -y+1/2, -z+1/2'
'y+1/4, -x-1/4, -z+1/4'
'x, y+1/2, -z'
'-y+1/4, x+1/4, -z-1/4'
'-x+1/2, y+1/2, z+1/2'
'-y+1/4, -x-1/4, z+1/4'
'x, -y+1/2, z'
'y+1/4, x+1/4, z-1/4'

loop_
_atom_site_label
_atom_site_type_symbol
_atom_site_fract_x
_atom_site_fract_y
_atom_site_fract_z
_atom_site_U_iso_or_equiv
_atom_site_adp_type
_atom_site_occupancy
_atom_site_symmetry_multiplicity
_atom_site_calc_flag
_atom_site_refinement_flags
W1 W 0.0000 0.2500 0.3750 0.05443(13) Uani 1 8 d S
Co1 Co 0.01749(10) 0.0000 0.5000 0.0746(8) Uani 0.50 2 d SP
N1 N 0.0000 0.0967(4) 0.4485(5) 0.118(2) Uani 1 2 d SU
N2 N 0.1011(5) 0.2500 0.5474(5) 0.140(4) Uani 1 2 d S
C1 C 0.0000 0.1549(4) 0.4226(5) 0.082(2) Uani 1 2 d SU
C2 C 0.0648(4) 0.2500 0.4848(4) 0.074(2) Uani 1 2 d SU
N3 N 0.08672(16) 0.0202(2) 0.5795(5) 0.38833(10) Uani 1 1 d DU
N4 N 0.1540(2) 0.1218(3) 0.84111(18) 0.38835(14) Uani 1 1 d DU
C3 C 0.07498(5) 0.00261(9) 0.6655(4) 0.38835(11) Uani 1 1 d DU
H3A H 0.0502 -0.0363 0.6722 0.466 Uiso 1 1 calc R
C4 C 0.09383(5) 0.03303(8) 0.7466(6) 0.38835(10) Uani 1 1 d DU
H4A H 0.0795 0.0110 0.7977 0.466 Uiso 1 1 calc R
C5 C 0.13082(8) 0.09135(12) 0.7621(4) 0.38835(10) Uani 1 1 d DU
C6 C 0.14243(18) 0.1087(3) 0.6730(4) 0.38834(10) Uani 1 1 d DU
H6A H 0.1671 0.1474 0.6639 0.466 Uiso 1 1 calc R
C7 C 0.12189(19) 0.0757(3) 0.5967(6) 0.38834(11) Uani 1 1 d DU
H7A H 0.1358 0.0971 0.5449 0.466 Uiso 1 1 calc R

loop_
_atom_site_aniso_label
_atom_site_aniso_U_11
_atom_site_aniso_U_22
_atom_site_aniso_U_33
_atom_site_aniso_U_23
_atom_site_aniso_U_13
_atom_site_aniso_U_12
W1 0.05234(15) 0.05234(15) 0.0586(2) 0.000 0.000 0.000
Co1 0.105(2) 0.0493(7) 0.0696(8) -0.0053(7) 0.000 0.000
N1 0.141(4) 0.114(4) 0.101(3) -0.006(3) 0.000 0.000
N2 0.139(7) 0.174(8) 0.105(5) 0.000 -0.026(5) 0.000
C1 0.116(5) 0.054(3) 0.075(4) 0.010(3) 0.000 0.000
C2 0.095(4) 0.081(4) 0.047(3) 0.000 0.001(3) 0.000
N3 0.39260(18) 0.38843(18) 0.38397(18) 0.00158(18) -0.00530(18) -0.00549(18)
N4 0.3926(2) 0.3884(2) 0.3840(2) 0.0016(2) -0.0053(2) -0.0055(2)
C3 0.39263(18) 0.38844(18) 0.38399(18) 0.00156(18) -0.00534(18) -0.00553(18)
C4 0.39263(17) 0.38844(17) 0.38396(17) 0.00157(17) -0.00533(17) -0.00553(17)
C5 0.39263(17) 0.38844(17) 0.38397(17) 0.00157(17) -0.00533(17) -0.00553(17)
C6 0.39263(17) 0.38843(17) 0.38397(17) 0.00158(17) -0.00533(17) -0.00553(17)
C7 0.39262(18) 0.38843(18) 0.38396(18) 0.00158(18) -0.00533(18) -0.00552(18)

loop_
_atom_type_symbol
_atom_type_description
_atom_type_scat_dispersion_real
_atom_type_scat_dispersion_imag
_atom_type_scat_source
C C 0.0033 0.0016 'International Tables Vol C Tables 4.2.6.8 and 6.1.1.4'
H H 0.0000 0.0000 'International Tables Vol C Tables 4.2.6.8 and 6.1.1.4'
Co Co 0.3494 0.9721 'International Tables Vol C Tables 4.2.6.8 and 6.1.1.4'
N N 0.0061 0.0033 'International Tables Vol C Tables 4.2.6.8 and 6.1.1.4'
W W -0.8490 6.8722 'International Tables Vol C Tables 4.2.6.8 and 6.1.1.4'

loop_
_geom_angle_atom_site_label_1
_geom_angle_atom_site_label_2
_geom_angle_atom_site_label_3
_geom_angle
_geom_angle_site_symmetry_1
_geom_angle_site_symmetry_3
C1 W1 C1 97.06(14) 11_454 18_566
C1 W1 C1 97.06(14) 11_454 28_556
C1 W1 C1 139.0(4) 18_566 28_556
C1 W1 C1 139.0(4) 11_454 .
C1 W1 C1 97.06(14) 18_566 .
C1 W1 C1 97.06(14) 28_556 .
C1 W1 C2 148.8(3) 11_454 18_566
C1 W1 C2 74.03(16) 18_566 18_566
C1 W1 C2 74.03(16) 28_556 18_566
C1 W1 C2 72.2(3) . 18_566
C1 W1 C2 74.03(16) 11_454 .
C1 W1 C2 148.8(3) 18_566 .
C1 W1 C2 72.2(3) 28_556 .
C1 W1 C2 74.03(16) . .
C2 W1 C2 128.0(2) 18_566 .
C1 W1 C2 74.03(16) 11_454 11_454
C1 W1 C2 72.2(3) 18_566 11_454
C1 W1 C2 148.8(3) 28_556 11_454
C1 W1 C2 74.03(16) . 11_454
C2 W1 C2 128.0(2) 18_566 11_454
C2 W1 C2 76.6(4) . 11_454
C1 W1 C2 72.2(3) 11_454 28_556
C1 W1 C2 74.03(16) 18_566 28_556
C1 W1 C2 74.03(16) 28_556 28_556
C1 W1 C2 148.8(3) . 28_556
C2 W1 C2 76.6(4) 18_566 28_556
C2 W1 C2 128.0(2) . 28_556
C2 W1 C2 128.0(2) 11_454 28_556
Co1 Co1 N3 137.79(19) 17_556 .
Co1 Co1 N3 137.79(19) 17_556 5_556
N3 Co1 N3 84.4(4) . 5_556
Co1 Co1 N1 80.46(6) 17_556 17_556
N3 Co1 N1 95.1(2) . 17_556
N3 Co1 N1 99.1(2) 5_556 17_556
Co1 Co1 N1 80.46(6) 17_556 .
N3 Co1 N1 99.1(2) . .
N3 Co1 N1 95.1(2) 5_556 .
N1 Co1 N1 160.92(13) 17_556 .
Co1 Co1 N3 31.07(16) 17_556 17_556
N3 Co1 N3 168.86(7) . 17_556
N3 Co1 N3 106.7(3) 5_556 17_556
N1 Co1 N3 83.38(17) 17_556 17_556
N1 Co1 N3 80.29(17) . 17_556
Co1 Co1 N3 31.07(16) 17_556 21
N3 Co1 N3 106.7(3) . 21
N3 Co1 N3 168.86(7) 5_556 21
N1 Co1 N3 80.29(17) 17_556 21
N1 Co1 N3 83.38(17) . 21
N3 Co1 N3 62.1(3) 17_556 21
C1 N1 Co1 169.9(2) . .
C1 N1 Co1 169.9(2) . 17_556
Co1 N1 Co1 19.08(13) . 17_556
N1 C1 W1 177.8(7) . .
N2 C2 W1 179.5(7) . .
C7 N3 C3 97.1(6) . .
C7 N3 Co1 133.6(5) . .
C3 N3 Co1 114.8(3) . .
C7 N3 Co1 132.9(4) . 17_556
C3 N3 Co1 105.8(2) . 17_556
Co1 N3 Co1 11.14(7) . 17_556
N4 N4 C5 111.5(6) 8_556 .
N3 C3 C4 131.3(3) . .
N3 C3 C7 41.2(3) . .
C4 C3 C7 90.1(3) . .
N3 C3 H3A 114.4 . .
C4 C3 H3A 114.4 . .
C7 C3 H3A 155.5 . .
C5 C4 C3 130.1(6) . .
C5 C4 H4A 114.9 . .
C3 C4 H4A 114.9 . .
C6 C5 C4 97.9(5) . .
C6 C5 N4 129.7(3) . .
C4 C5 N4 132.4(6) . .
C7 C6 C5 128.3(5) . .
C7 C6 H6A 115.8 . .
C5 C6 H6A 115.8 . .
N3 C7 C6 135.3(8) . .
N3 C7 C3 41.7(4) . .
C6 C7 C3 93.6(5) . .
N3 C7 H7A 112.3 . .
C6 C7 H7A 112.3 . .
C3 C7 H7A 154.1 . .

loop_
_geom_bond_atom_site_label_1
_geom_bond_atom_site_label_2
_geom_bond_distance
_geom_bond_site_symmetry_2
W1 C1 2.036(7) 11_454
W1 C1 2.036(7) 18_566
W1 C1 2.036(7) 28_556
W1 C1 2.036(7) .
W1 C2 2.098(7) 18_566
W1 C2 2.098(7) .
W1 C2 2.098(7) 11_454
W1 C2 2.098(7) 28_556
Co1 Co1 0.701(4) 17_556
Co1 N3 1.874(6) .
Co1 N3 1.874(6) 5_556
Co1 N1 2.115(8) 17_556
Co1 N1 2.115(8) .
Co1 N3 2.439(5) 17_556
Co1 N3 2.439(5) 21
N1 C1 1.230(11) .
N1 Co1 2.115(8) 17_556
N2 C2 1.187(11) .
N3 C7 1.343(7) .
N3 C3 1.357(9) .
N3 Co1 2.439(5) 17_556
N4 N4 1.252(6) 8_556
N4 C5 1.411(6) .
C3 C4 1.411(9) .
C3 C7 2.024(7) .
C3 H3A 0.9300 .
C4 C5 1.404(3) .
C4 H4A 0.9300 .
C5 C6 1.400(8) .
C6 C7 1.385(9) .
C6 H6A 0.9300 .
C7 H7A 0.9300 .

loop_
_platon_squeeze_void_nr
_platon_squeeze_void_average_x
_platon_squeeze_void_average_y
_platon_squeeze_void_average_z
_platon_squeeze_void_volume
_platon_squeeze_void_count_electrons
1 -0.067 0.010 -0.009 984.9 84.5
2 0.250 0.000 -0.008 161.1 12.6
3 0.250 0.500 -0.008 161.1 12.6
4 0.750 0.000 -0.009 161.1 12.6
5 0.750 0.500 -0.008 161.1 12.6
